data_2300118
loop_
_publ_author_name
'Sugimoto, Kunihisa'
'Dinnebier, Robert E.'
'Schlecht, Thomas'

_publ_section_title
;
 Chlorartinite, a volcanic exhalation product also found in industrial
 magnesia screed
;
_journal_coeditor_code DB5003
_journal_issue 5
_journal_name_full 'Journal of Applied Crystallography'
_journal_page_first 739
_journal_page_last 744
_journal_paper_doi 10.1107/S0021889806032109
_journal_volume 39
_journal_year 2006
_chemical_formula_structural '(Mg2  (C O3) (H2 O) O H) Cl H2 O '
_chemical_formula_sum 'C H5 Cl Mg2 O6'
_chemical_formula_weight 197.11
_chemical_name_common Chlorartinite
_chemical_name_systematic 'Magnesium chloride aqua carbonete hydrate'
_space_group_IT_number 161
_symmetry_cell_setting trigonal
_symmetry_space_group_name_Hall 'R 3 -2"c'
_symmetry_space_group_name_H-M 'R 3 c :H'
_cell_angle_alpha 90.0
_cell_angle_beta 90.0
_cell_angle_gamma 120.0
_cell_formula_units_Z 18
_cell_length_a 23.14422(16)
_cell_length_b 23.14422(16)
_cell_length_c 7.22333(5)
_cell_volume 3350.84(4)
_diffrn_ambient_temperature 295.0
_diffrn_radiation_type synchrotron
_diffrn_radiation_wavelength 0.64889
_exptl_crystal_density_diffrn 1.758
_cod_data_source_file db5003.cif
_cod_data_source_block publication_text
_cod_original_cell_volume 3350.84(5)
_cod_original_sg_symbol_H-M 'R 3 c'
_cod_original_formula_sum 'H5 C1 O6  Mg2 Cl1'
_cod_database_code 2300118

loop_
_symmetry_equiv_pos_site_id
_symmetry_equiv_pos_as_xyz
1 +X,+Y,+Z
2 -Y,+X-Y,+Z
3 -X+Y,-X,+Z
4 -X+Y,+Y,1/2+Z
5 +X,+X-Y,1/2+Z
6 -Y,-X,1/2+Z
7 2/3+X,1/3+Y,1/3+Z
8 2/3-Y,1/3+X-Y,1/3+Z
9 2/3-X+Y,1/3-X,1/3+Z
10 2/3-X+Y,1/3+Y,5/6+Z
11 2/3+X,1/3+X-Y,5/6+Z
12 2/3-Y,1/3-X,5/6+Z
13 1/3+X,2/3+Y,2/3+Z
14 1/3-Y,2/3+X-Y,2/3+Z
15 1/3-X+Y,2/3-X,2/3+Z
16 1/3-X+Y,2/3+Y,1/6+Z
17 1/3+X,2/3+X-Y,1/6+Z
18 1/3-Y,2/3-X,1/6+Z

loop_
_atom_site_type_symbol
_atom_site_label
_atom_site_fract_x
_atom_site_fract_y
_atom_site_fract_z
_atom_site_U_iso_or_equiv
_atom_site_adp_type
_atom_site_calc_flag
_atom_site_occupancy
Cl1- Cl1 0.15058(15) 0.19895(14) -0.1824(9) 0.0308(12) Uiso d 1.0
Mg2+ Mg1 0.2847(2) 0.1193(2) -0.0737(8) 0.0209(15) Uiso d 1.00
Mg2+ Mg2 0.2800(2) 0.3149(2) 0.3367(9) 0.0184(15) Uiso d 1.00
O2- O1 0.1859(4) 0.0937(4) -0.0918(14) 0.074(3) Uiso d 1.00
O2- O2 0.2959(3) 0.1845(3) 0.1532(9) 0.0136(15) Uiso d 1.00
O2- O3 0.3207(4) 0.2257(3) -0.1268(7) 0.0136(15) Uiso d 1.00
O2- O4 0.3189(4) 0.2873(3) 0.1151(8) 0.0136(15) Uiso d 1.0
O2- O5 0.2660(4) 0.2374(4) 0.5035(11) 0.003(3) Uiso d 1.0
O2- O6 0.1885(3) 0.2766(3) 0.1732(12) 0.029(3) Uiso d 1.0
O2- O7 0.0113(18) 0.0704(13) -0.035(4) 0.144(12) Uiso d 0.4
O2- O8 0.0078(12) 0.0846(9) -0.246(2) 0.141(8) Uiso d 0.6
C4+ C1 0.3046(2) 0.2308(3) 0.0423(7) 0.0136(15) Uiso d 1.00

loop_
_geom_angle_atom_site_label_1
_geom_angle_atom_site_label_2
_geom_angle_atom_site_label_3
_geom_angle_site_symmetry_1
_geom_angle_site_symmetry_2
_geom_angle_site_symmetry_3
_geom_angle
_geom_angle_publ_flag
O1 Mg1 O2 . . . 88.7(3) ?
O1 Mg1 O2 . . 55405 95.0(4) ?
O1 Mg1 O3 . . . 93.2(4) ?
O1 Mg1 O5 . . 55405 95.1(4) ?
O1 Mg1 O6 . . 55412 168.9(4) ?
O2 Mg1 O2 . . 55405 146.6(3) ?
O2 Mg1 O3 . . . 60.23(15) ?
O2 Mg1 O5 . . 55405 114.3(3) ?
O2 Mg1 O6 . . 55412 83.5(3) ?
O2 Mg1 O3 55405 . . 86.4(3) ?
O2 Mg1 O5 55405 . 55405 98.5(4) ?
O2 Mg1 O6 55405 . 55412 95.9(4) ?
O3 Mg1 O5 . . 55405 169.9(4) ?
O3 Mg1 O6 . . 55412 89.8(3) ?
O5 Mg1 O6 55405 . 55412 81.0(3) ?
O3 Mg2 O4 55515 . . 175.0(4) ?
O3 Mg2 O4 55515 . 55508 96.0(3) ?
O3 Mg2 O5 55515 . . 89.4(3) ?
O3 Mg2 O5 55515 . 55415 91.8(3) ?
O3 Mg2 O6 55515 . . 90.0(3) ?
O4 Mg2 O4 . . 55508 86.8(2) ?
O4 Mg2 O5 . . . 95.0(3) ?
O4 Mg2 O5 . . 55415 84.1(3) ?
O4 Mg2 O6 . . . 86.6(3) ?
O4 Mg2 O5 55508 . . 84.8(3) ?
O4 Mg2 O5 55508 . 55415 89.6(3) ?
O4 Mg2 O6 55508 . . 168.3(4) ?
O5 Mg2 O5 . . 55415 174.4(3) ?
O5 Mg2 O6 . . . 105.4(3) ?
O5 Mg2 O6 55415 . . 80.2(3) ?
Mg1 O2 Mg1 . . 55505 129.4(3) ?
Mg1 O2 C1 . . . 91.4(3) ?
Mg1 O2 C1 55505 . . 138.9(4) ?
Mg1 O3 Mg2 . . 55408 144.6(3) ?
Mg1 O3 C1 . . . 88.4(3) ?
Mg2 O3 C1 55408 . . 126.3(6) ?
Mg2 O4 Mg2 . . 55415 92.3(2) ?
Mg2 O4 C1 . . . 133.8(4) ?
Mg2 O4 C1 55415 . . 131.4(3) ?
Mg1 O5 Mg2 55505 . . 124.1(4) ?
Mg1 O5 Mg2 55505 . 55508 101.0(3) ?
Mg2 O5 Mg2 . . 55508 93.7(3) ?
Mg1 O6 Mg2 55518 . . 91.4(3) ?
O2 C1 O3 . . . 116.65(18) ?
O2 C1 O4 . . . 116.76(17) ?
O3 C1 O4 . . . 122.33(17) ?

loop_
_geom_bond_atom_site_label_1
_geom_bond_atom_site_label_2
_geom_bond_site_symmetry_1
_geom_bond_site_symmetry_2
_geom_bond_distance
_geom_bond_publ_flag
Mg1 O1 . . 2.058(8) ?
Mg1 O2 . . 2.154(7) ?
Mg1 O2 . 55405 2.010(6) ?
Mg1 O3 . . 2.204(7) ?
Mg1 O5 . 55405 1.999(8) ?
Mg1 O6 . 55412 2.280(8) ?
Mg2 O3 . 55515 2.071(8) ?
Mg2 O4 . . 2.087(7) ?
Mg2 O4 . 55508 2.149(7) ?
Mg2 O5 . . 2.048(8) ?
Mg2 O5 . 55415 2.140(8) ?
Mg2 O6 . . 2.188(9) ?
O2 C1 . . 1.2700(5) ?
O3 C1 . . 1.2999(5) ?
O4 C1 . . 1.2900(5) ?
